data_1007161
loop_
_publ_author_name
'Masse, R'
'Durif, A'

_publ_section_title
;
Chemical preparation and crystal structure refinement of K Ba P O~4~
monophosphate
;
_journal_coden_ASTM JSSCBI
_journal_name_full 'Journal of Solid State Chemistry'
_journal_page_first 574
_journal_page_last 576
_journal_paper_doi 10.1016/0022-4596(87)90270-2
_journal_volume 71
_journal_year 1987
_chemical_formula_structural 'K Ba P O4'
_chemical_formula_sum 'Ba K O4 P'
_chemical_name_systematic 'Potassium barium phosphate'
_space_group_IT_number 62
_symmetry_cell_setting orthorhombic
_symmetry_Int_Tables_number 62
_symmetry_space_group_name_Hall '-P 2ac 2n'
_symmetry_space_group_name_H-M 'P n m a'
_cell_angle_alpha 90
_cell_angle_beta 90
_cell_angle_gamma 90
_cell_formula_units_Z 4
_cell_length_a 7.709(4)
_cell_length_b 5.663(4)
_cell_length_c 9.972(5)
_cell_volume 435.3
_refine_ls_R_factor_all 0.016
_cod_database_code 1007161

loop_
_symmetry_equiv_pos_as_xyz
x,y,z
1/2+x,1/2-y,1/2-z
-x,1/2+y,-z
1/2-x,-y,1/2+z
-x,-y,-z
1/2-x,1/2+y,1/2+z
x,1/2-y,z
1/2+x,y,1/2-z

loop_
_atom_site_label
_atom_site_type_symbol
_atom_site_symmetry_multiplicity
_atom_site_Wyckoff_symbol
_atom_site_fract_x
_atom_site_fract_y
_atom_site_fract_z
_atom_site_occupancy
_atom_site_attached_hydrogens
_atom_site_calc_flag
Ba1 Ba2+ 4 c -0.00928(2) 0.25 0.19501(2) 1. 0 d
P1 P5+ 4 c 0.2361(1) 0.25 0.91761(9) 1. 0 d
K1 K1+ 4 c 0.1619(1) 0.25 0.58597(9) 1. 0 d
O1 O2- 8 d 0.1976(2) -0.0268(3) 0.3460(2) 1. 0 d
O2 O2- 4 c 0.0358(3) 0.25 0.9164(3) 1. 0 d
O3 O2- 4 c 0.3015(3) 0.25 0.0643(3) 1. 0 d

loop_
_atom_type_symbol
_atom_type_oxidation_number
Ba2+ 2.000
P5+ 5.000
K1+ 1.000
O2- -2.000
